data_7251672
loop_
_publ_author_name
'Tong, Wanting'
'Chen, Yirui'
'Jin, Xinhang'
'Wu, Hangtao'
'Xu, Chaoran'
'Song, Dingguo'
'Ling, Fei'
'Zhong, Weihui'

_publ_section_title
;
 Highly enantioselective epoxidation of trisubstituted vinyl sulfones with
 H2O2 catalyzed by a bioinspired manganese catalyst
;
_journal_issue 11
_journal_name_full 'Green Chemistry'
_journal_page_first 5084
_journal_page_last 5092
_journal_paper_doi 10.1039/D5GC06431G
_journal_volume 28
_journal_year 2026
_chemical_absolute_configuration ad
_chemical_formula_moiety 'C14 H10 O3 S'
_chemical_formula_sum 'C14 H10 O3 S'
_chemical_formula_weight 258.28
_space_group_crystal_system orthorhombic
_space_group_IT_number 19
_space_group_name_Hall 'P 2ac 2ab'
_space_group_name_H-M_alt 'P 21 21 21'
_atom_sites_solution_hydrogens geom
_atom_sites_solution_primary iterative
_audit_block_doi 10.5517/ccdc.csd.cc2pd87m
_audit_creation_date 2025-08-18
_audit_creation_method
;
Olex2 1.5
(compiled 2022.04.07 svn.rca3783a0 for OlexSys, GUI svn.r6498)
;
_audit_update_record
;
2025-09-02 deposited with the CCDC.	2026-02-24 downloaded from the CCDC.
;
_cell_angle_alpha 90
_cell_angle_beta 90
_cell_angle_gamma 90
_cell_formula_units_Z 4
_cell_length_a 14.9751(5)
_cell_length_b 6.1259(2)
_cell_length_c 12.9261(4)
_cell_measurement_reflns_used 9810
_cell_measurement_temperature 193.00
_cell_measurement_theta_max 79.45
_cell_measurement_theta_min 2.95
_cell_volume 1185.79(7)
_computing_cell_refinement 'SAINT V8.41 (Bruker, 2024)'
_computing_data_collection 'APEX6 V2024.9-0 (Bruker, 2024)'
_computing_data_reduction 'SAINT V8.41 (Bruker, 2024)'
_computing_molecular_graphics 'Olex2 1.5 (Dolomanov et al., 2009)'
_computing_publication_material 'Olex2 1.5 (Dolomanov et al., 2009)'
_computing_structure_refinement 'olex2.refine 1.5 (Bourhis et al., 2015)'
_computing_structure_solution 'olex2.solve 1.5 (Bourhis et al., 2015)'
_diffrn_ambient_temperature 193.00
_diffrn_detector CPAD
_diffrn_detector_area_resol_mean 7.41
_diffrn_detector_type 'Bruker PHOTON III'
_diffrn_measured_fraction_theta_full 0.999
_diffrn_measured_fraction_theta_max 0.992
_diffrn_measurement_device 'four-circle diffractometer'
_diffrn_measurement_device_type 'Bruker APEX-II CCD'
_diffrn_measurement_method '\f and \w scans'
_diffrn_radiation_monochromator 'Helios Multi-layer Optic'
_diffrn_radiation_probe x-ray
_diffrn_radiation_type CuK\a
_diffrn_radiation_wavelength 1.54178
_diffrn_reflns_av_R_equivalents 0.0527
_diffrn_reflns_av_unetI/netI 0.0307
_diffrn_reflns_Laue_measured_fraction_full 0.999
_diffrn_reflns_Laue_measured_fraction_max 0.992
_diffrn_reflns_limit_h_max 19
_diffrn_reflns_limit_h_min -19
_diffrn_reflns_limit_k_max 7
_diffrn_reflns_limit_k_min -7
_diffrn_reflns_limit_l_max 16
_diffrn_reflns_limit_l_min -16
_diffrn_reflns_number 25602
_diffrn_reflns_point_group_measured_fraction_full 0.999
_diffrn_reflns_point_group_measured_fraction_max 0.987
_diffrn_reflns_theta_full 67.679
_diffrn_reflns_theta_max 79.475
_diffrn_reflns_theta_min 4.519
_diffrn_source 'microfocus sealed X-ray tube'
_diffrn_source_current 1.0
_diffrn_source_power 0.05
_diffrn_source_type 'Incoatec I\ms DIAMOND'
_diffrn_source_voltage 50.0
_diffrn_standards_number 0
_exptl_absorpt_coefficient_mu 2.411
_exptl_absorpt_correction_T_max 0.7543
_exptl_absorpt_correction_T_min 0.5363
_exptl_absorpt_correction_type none
_exptl_absorpt_process_details
;
SADABS-2016/2 (Bruker,2016/2) was used for absorption correction.
wR2(int) was 0.1111 before and 0.0642 after correction.
The Ratio of minimum to maximum transmission is 0.7110.
The \l/2 correction factor is Not present.
;
_exptl_crystal_density_diffrn 1.447
_exptl_crystal_description block
_exptl_crystal_F_000 536
_exptl_crystal_size_max 0.13
_exptl_crystal_size_mid 0.12
_exptl_crystal_size_min 0.09
_refine_diff_density_max 0.556
_refine_diff_density_min -0.335
_refine_diff_density_rms 0.064
_refine_ls_abs_structure_details
;
 Flack x determined using 1024 quotients [(I+)-(I-)]/[(I+)+(I-)]
 (Parsons, Flack and Wagner, Acta Cryst. B69 (2013) 249-259).
;
_refine_ls_abs_structure_Flack 0.050(6)
_refine_ls_extinction_method none
_refine_ls_goodness_of_fit_ref 1.111
_refine_ls_hydrogen_treatment constr
_refine_ls_matrix_type full
_refine_ls_number_parameters 163
_refine_ls_number_reflns 2549
_refine_ls_number_restraints 0
_refine_ls_restrained_S_all 1.111
_refine_ls_R_factor_all 0.0393
_refine_ls_R_factor_gt 0.0389
_refine_ls_shift/su_max 0.000
_refine_ls_shift/su_mean 0.000
_refine_ls_structure_factor_coef Fsqd
_refine_ls_weighting_details 'w=1/[\s^2^(Fo^2^)+(0.0647P)^2^+0.3699P] where P=(Fo^2^+2Fc^2^)/3'
_refine_ls_weighting_scheme calc
_refine_ls_wR_factor_gt 0.1054
_refine_ls_wR_factor_ref 0.1058
_reflns_Friedel_coverage 0.698
_reflns_Friedel_fraction_full 0.999
_reflns_Friedel_fraction_max 0.979
_reflns_number_gt 2524
_reflns_number_total 2549
_reflns_threshold_expression 'I > 2\s(I)'
_cod_data_source_file d5gc06431g2.cif
_cod_data_source_block a
_cod_depositor_comments
;
The following automatic conversions were performed:

data item '_diffrn_radiation_probe' value 'X-ray' was changed to
'x-ray' in accordance with the
/home/data/users/saulius/crontab/automatic-downloads/rss-feeds/RSC/lib/dictionaries/cif_core.dic
dictionary named 'cif_core.dic' version 2.4.2 last updated on
2011-04-26.

Automatic conversion script
Id: cif_fix_values 8170 2020-07-09 18:12:32Z antanas 

 Adding full bibliography for 7251672.cif.
;
_cod_database_code 7251672
_shelx_shelxl_version_number 2019/3
_shelx_space_group_comment
;
The symmetry employed for this shelxl refinement is uniquely defined
by the following loop, which should always be used as a source of
symmetry information in preference to the above space-group names.
They are only intended as comments.
;
_shelx_estimated_absorpt_t_max 0.812
_shelx_estimated_absorpt_t_min 0.745
_olex2_refinement_description
;
1. Fixed Uiso
 At 1.2 times of:
  All C(H) groups
2.a Ternary CH refined with riding coordinates:
 C7(H7)
2.b Aromatic/amide H refined with riding coordinates:
 C10(H10), C5(H5), C2(H2), C12(H12), C11(H11), C3(H3), C4(H4), C14(H14),
 C13(H13)
;
_olex2_submission_special_instructions 'No special instructions were received'
_site XU

loop_
_space_group_symop_operation_xyz
'x, y, z'
'-x+1/2, -y, z+1/2'
'-x, y+1/2, -z+1/2'
'x+1/2, -y+1/2, -z'

loop_
_atom_site_label
_atom_site_type_symbol
_atom_site_fract_x
_atom_site_fract_y
_atom_site_fract_z
_atom_site_U_iso_or_equiv
_atom_site_adp_type
_atom_site_occupancy
_atom_site_site_symmetry_order
_atom_site_calc_flag
_atom_site_refinement_flags_posn
_atom_site_refinement_flags_adp
_atom_site_refinement_flags_occupancy
_atom_site_disorder_assembly
_atom_site_disorder_group
S1 S 0.33408(4) 0.56348(10) 0.47360(5) 0.0307(2) Uani 1 1 d . . . . .
O1 O 0.24481(13) 0.6288(4) 0.50185(16) 0.0439(6) Uani 1 1 d . . . . .
O2 O 0.35789(19) 0.3380(4) 0.4843(2) 0.0508(6) Uani 1 1 d . . . . .
O3 O 0.49885(12) 0.7166(4) 0.50321(15) 0.0340(5) Uani 1 1 d . . . . .
C1 C 0.35985(18) 0.6687(4) 0.3504(2) 0.0283(5) Uani 1 1 d . . . . .
C2 C 0.32951(19) 0.5888(5) 0.2564(2) 0.0345(6) Uani 1 1 d . . . . .
H2 H 0.297293 0.455541 0.252093 0.041 Uiso 1 1 calc R U . . .
C3 C 0.3482(2) 0.7115(6) 0.1690(2) 0.0402(7) Uani 1 1 d . . . . .
H3 H 0.328916 0.661332 0.103178 0.048 Uiso 1 1 calc R U . . .
C4 C 0.3944(2) 0.9060(6) 0.1765(2) 0.0393(7) Uani 1 1 d . . . . .
H4 H 0.404491 0.990163 0.115922 0.047 Uiso 1 1 calc R U . . .
C5 C 0.42636(19) 0.9809(5) 0.2708(2) 0.0349(6) Uani 1 1 d . . . . .
H5 H 0.459069 1.113568 0.274578 0.042 Uiso 1 1 calc R U . . .
C6 C 0.41002(17) 0.8601(4) 0.35912(19) 0.0284(5) Uani 1 1 d . . . . .
C7 C 0.44420(17) 0.9007(4) 0.46578(19) 0.0288(5) Uani 1 1 d . . . . .
H7 H 0.458767 1.052885 0.488105 0.035 Uiso 1 1 calc R U . . .
C8 C 0.41003(16) 0.7427(4) 0.54167(19) 0.0265(5) Uani 1 1 d . . . . .
C9 C 0.39419(17) 0.7716(5) 0.6541(2) 0.0284(5) Uani 1 1 d . . . . .
C10 C 0.3555(2) 0.9610(5) 0.6911(2) 0.0377(6) Uani 1 1 d . . . . .
H10 H 0.339986 1.075225 0.644755 0.045 Uiso 1 1 calc R U . . .
C11 C 0.3396(2) 0.9833(6) 0.7965(3) 0.0457(7) Uani 1 1 d . . . . .
H11 H 0.314247 1.114397 0.822600 0.055 Uiso 1 1 calc R U . . .
C12 C 0.3603(2) 0.8157(6) 0.8630(2) 0.0418(7) Uani 1 1 d . . . . .
H12 H 0.348468 0.831505 0.934760 0.050 Uiso 1 1 calc R U . . .
C13 C 0.3981(2) 0.6252(6) 0.8271(2) 0.0394(7) Uani 1 1 d . . . . .
H13 H 0.411972 0.510290 0.873753 0.047 Uiso 1 1 calc R U . . .
C14 C 0.41604(19) 0.6021(5) 0.7213(2) 0.0350(6) Uani 1 1 d . . . . .
H14 H 0.442794 0.472312 0.695710 0.042 Uiso 1 1 calc R U . . .

loop_
_atom_site_aniso_label
_atom_site_aniso_U_11
_atom_site_aniso_U_22
_atom_site_aniso_U_33
_atom_site_aniso_U_23
_atom_site_aniso_U_13
_atom_site_aniso_U_12
S1 0.0392(3) 0.0296(3) 0.0233(3) 0.0044(2) 0.0005(2) -0.0056(3)
O1 0.0332(10) 0.0649(15) 0.0337(11) 0.0058(10) 0.0049(8) -0.0108(9)
O2 0.0824(17) 0.0287(11) 0.0413(12) 0.0050(9) -0.0055(13) -0.0019(10)
O3 0.0269(8) 0.0482(12) 0.0268(9) -0.0029(8) 0.0010(7) 0.0082(8)
C1 0.0295(11) 0.0327(13) 0.0228(11) 0.0041(10) 0.0007(9) -0.0012(10)
C2 0.0362(13) 0.0376(14) 0.0297(13) -0.0002(11) -0.0002(10) -0.0077(12)
C3 0.0407(15) 0.0571(19) 0.0227(12) -0.0004(12) -0.0035(11) -0.0097(14)
C4 0.0408(14) 0.0508(18) 0.0263(13) 0.0109(12) 0.0004(11) -0.0071(14)
C5 0.0372(13) 0.0358(15) 0.0317(13) 0.0039(11) 0.0029(11) -0.0081(11)
C6 0.0293(12) 0.0351(13) 0.0209(12) -0.0005(10) 0.0014(9) -0.0011(10)
C7 0.0310(11) 0.0322(13) 0.0233(11) -0.0024(11) 0.0006(9) -0.0010(10)
C8 0.0283(11) 0.0302(12) 0.0211(11) 0.0010(9) 0.0010(9) 0.0059(9)
C9 0.0267(11) 0.0375(14) 0.0211(11) -0.0004(10) -0.0010(9) 0.0033(10)
C10 0.0442(15) 0.0406(16) 0.0283(13) 0.0021(12) 0.0052(11) 0.0098(12)
C11 0.0525(17) 0.0492(18) 0.0354(15) -0.0035(13) 0.0114(14) 0.0093(15)
C12 0.0434(15) 0.061(2) 0.0210(12) 0.0001(13) 0.0042(11) -0.0067(14)
C13 0.0421(15) 0.0504(18) 0.0257(13) 0.0112(11) -0.0054(11) -0.0018(13)
C14 0.0359(13) 0.0371(16) 0.0319(14) 0.0029(11) -0.0022(11) 0.0035(11)

loop_
_atom_type_symbol
_atom_type_description
_atom_type_scat_dispersion_real
_atom_type_scat_dispersion_imag
_atom_type_scat_source
C C 0.0181 0.0091 'International Tables Vol C Tables 4.2.6.8 and 6.1.1.4'
H H 0.0000 0.0000 'International Tables Vol C Tables 4.2.6.8 and 6.1.1.4'
O O 0.0492 0.0322 'International Tables Vol C Tables 4.2.6.8 and 6.1.1.4'
S S 0.3331 0.5567 'International Tables Vol C Tables 4.2.6.8 and 6.1.1.4'

loop_
_geom_angle_atom_site_label_1
_geom_angle_atom_site_label_2
_geom_angle_atom_site_label_3
_geom_angle
_geom_angle_site_symmetry_1
_geom_angle_site_symmetry_3
_geom_angle_publ_flag
O1 S1 C1 109.30(13) . . ?
O1 S1 C8 106.92(13) . . ?
O2 S1 O1 118.27(16) . . ?
O2 S1 C1 112.67(15) . . ?
O2 S1 C8 112.44(14) . . ?
C1 S1 C8 94.58(12) . . ?
C8 O3 C7 60.78(15) . . ?
C2 C1 S1 126.3(2) . . ?
C2 C1 C6 122.9(2) . . ?
C6 C1 S1 110.63(19) . . ?
C1 C2 H2 121.4 . . ?
C3 C2 C1 117.2(3) . . ?
C3 C2 H2 121.4 . . ?
C2 C3 H3 119.6 . . ?
C4 C3 C2 120.8(3) . . ?
C4 C3 H3 119.6 . . ?
C3 C4 H4 119.3 . . ?
C3 C4 C5 121.3(3) . . ?
C5 C4 H4 119.3 . . ?
C4 C5 H5 120.4 . . ?
C6 C5 C4 119.1(3) . . ?
C6 C5 H5 120.4 . . ?
C1 C6 C7 113.5(2) . . ?
C5 C6 C1 118.6(2) . . ?
C5 C6 C7 127.8(2) . . ?
O3 C7 C6 111.5(2) . . ?
O3 C7 H7 119.8 . . ?
C6 C7 H7 119.8 . . ?
C8 C7 O3 58.06(15) . . ?
C8 C7 C6 112.8(2) . . ?
C8 C7 H7 119.8 . . ?
O3 C8 S1 110.36(17) . . ?
O3 C8 C7 61.16(17) . . ?
O3 C8 C9 120.2(2) . . ?
C7 C8 S1 107.09(17) . . ?
C7 C8 C9 129.1(2) . . ?
C9 C8 S1 116.64(19) . . ?
C10 C9 C8 120.4(2) . . ?
C10 C9 C14 120.6(3) . . ?
C14 C9 C8 119.0(2) . . ?
C9 C10 H10 120.2 . . ?
C9 C10 C11 119.6(3) . . ?
C11 C10 H10 120.2 . . ?
C10 C11 H11 120.0 . . ?
C12 C11 C10 120.0(3) . . ?
C12 C11 H11 120.0 . . ?
C11 C12 H12 119.5 . . ?
C11 C12 C13 121.0(3) . . ?
C13 C12 H12 119.5 . . ?
C12 C13 H13 120.2 . . ?
C12 C13 C14 119.5(3) . . ?
C14 C13 H13 120.2 . . ?
C9 C14 C13 119.2(3) . . ?
C9 C14 H14 120.4 . . ?
C13 C14 H14 120.4 . . ?

loop_
_geom_bond_atom_site_label_1
_geom_bond_atom_site_label_2
_geom_bond_distance
_geom_bond_site_symmetry_2
_geom_bond_publ_flag
S1 O1 1.443(2) . ?
S1 O2 1.433(2) . ?
S1 C1 1.760(3) . ?
S1 C8 1.809(3) . ?
O3 C7 1.475(3) . ?
O3 C8 1.429(3) . ?
C1 C2 1.387(4) . ?
C1 C6 1.397(4) . ?
C2 H2 0.9500 . ?
C2 C3 1.385(4) . ?
C3 H3 0.9500 . ?
C3 C4 1.381(5) . ?
C4 H4 0.9500 . ?
C5 C4 1.387(4) . ?
C5 H5 0.9500 . ?
C5 C6 1.383(4) . ?
C7 C6 1.492(3) . ?
C7 H7 1.0000 . ?
C7 C8 1.470(3) . ?
C9 C8 1.484(3) . ?
C9 C10 1.382(4) . ?
C9 C14 1.393(4) . ?
C10 H10 0.9500 . ?
C10 C11 1.390(4) . ?
C11 H11 0.9500 . ?
C12 C11 1.374(5) . ?
C12 H12 0.9500 . ?
C12 C13 1.377(5) . ?
C13 H13 0.9500 . ?
C14 C13 1.400(4) . ?
C14 H14 0.9500 . ?

loop_
_geom_torsion_atom_site_label_1
_geom_torsion_atom_site_label_2
_geom_torsion_atom_site_label_3
_geom_torsion_atom_site_label_4
_geom_torsion
_geom_torsion_site_symmetry_1
_geom_torsion_site_symmetry_2
_geom_torsion_site_symmetry_3
_geom_torsion_site_symmetry_4
_geom_torsion_publ_flag
S1 C1 C2 C3 171.9(2) . . . . ?
S1 C1 C6 C5 -171.6(2) . . . . ?
S1 C1 C6 C7 11.7(3) . . . . ?
O1 S1 C1 C2 -76.4(3) . . . . ?
O1 S1 C1 C6 98.4(2) . . . . ?
O1 S1 C8 O3 -169.04(17) . . . . ?
O1 S1 C8 C7 -104.14(19) . . . . ?
O1 S1 C8 C9 49.1(2) . . . . ?
O2 S1 C1 C2 57.3(3) . . . . ?
O2 S1 C1 C6 -128.0(2) . . . . ?
O2 S1 C8 O3 59.6(2) . . . . ?
O2 S1 C8 C7 124.47(19) . . . . ?
O2 S1 C8 C9 -82.3(2) . . . . ?
O3 C7 C6 C1 57.1(3) . . . . ?
O3 C7 C6 C5 -119.1(3) . . . . ?
O3 C7 C8 S1 -104.25(17) . . . . ?
O3 C7 C8 C9 107.0(3) . . . . ?
C1 S1 C8 O3 -57.27(19) . . . . ?
C1 S1 C8 C7 7.64(19) . . . . ?
C1 S1 C8 C9 160.9(2) . . . . ?
C1 C2 C3 C4 -0.6(5) . . . . ?
C2 C1 C6 C5 3.3(4) . . . . ?
C2 C1 C6 C7 -173.3(2) . . . . ?
C2 C3 C4 C5 2.3(5) . . . . ?
C4 C5 C6 C1 -1.5(4) . . . . ?
C4 C5 C6 C7 174.6(3) . . . . ?
C6 C1 C2 C3 -2.3(5) . . . . ?
C6 C5 C4 C3 -1.2(5) . . . . ?
C6 C7 C8 S1 -2.4(3) . . . . ?
C6 C7 C8 O3 101.9(2) . . . . ?
C6 C7 C8 C9 -151.1(2) . . . . ?
C7 O3 C8 S1 98.83(19) . . . . ?
C7 O3 C8 C9 -120.9(3) . . . . ?
C8 S1 C1 C2 173.9(3) . . . . ?
C8 S1 C1 C6 -11.3(2) . . . . ?
C8 O3 C7 C6 -104.2(2) . . . . ?
C8 C7 C6 C1 -6.0(3) . . . . ?
C8 C7 C6 C5 177.7(3) . . . . ?
C8 C9 C10 C11 178.7(3) . . . . ?
C8 C9 C14 C13 -177.6(3) . . . . ?
C9 C10 C11 C12 -1.4(5) . . . . ?
C9 C14 C13 C12 -0.8(5) . . . . ?
C10 C9 C8 S1 -104.1(3) . . . . ?
C10 C9 C8 O3 118.0(3) . . . . ?
C10 C9 C8 C7 42.2(4) . . . . ?
C10 C9 C14 C13 0.2(4) . . . . ?
C11 C12 C13 C14 0.3(5) . . . . ?
C13 C12 C11 C10 0.8(5) . . . . ?
C14 C9 C8 S1 73.7(3) . . . . ?
C14 C9 C8 O3 -64.2(4) . . . . ?
C14 C9 C8 C7 -139.9(3) . . . . ?
C14 C9 C10 C11 0.9(5) . . . . ?
